data_4508833
loop_
_publ_author_name
'Borkowski, Lauren A.'
'Cahill, Christopher L.'

_publ_section_title
;
 Crystal Engineering with the Uranyl Cation I. Aliphatic Carboxylate
 Coordination Polymers:&#x2009; Synthesis, Crystal Structures, and
 Fluorescent Properties
;
_journal_issue 10
_journal_name_full 'Crystal Growth &amp; Design'
_journal_page_first 2241
_journal_paper_doi 10.1021/cg060329h
_journal_volume 6
_journal_year 2006
_chemical_formula_moiety 'C20 H32 O12 U2, C10 H16 O6 U'
_chemical_formula_sum 'C30 H48 O18 U3'
_chemical_formula_weight 1410.77
_chemical_name_systematic
;
 ?
;
_space_group_IT_number 2
_symmetry_cell_setting triclinic
_symmetry_space_group_name_Hall '-P 1'
_symmetry_space_group_name_H-M 'P -1'
_atom_sites_solution_hydrogens geom
_atom_sites_solution_primary direct
_atom_sites_solution_secondary difmap
_audit_creation_method SHELXL-97
_cell_angle_alpha 94.875(3)
_cell_angle_beta 101.270(3)
_cell_angle_gamma 94.909(3)
_cell_formula_units_Z 2
_cell_length_a 9.4982(12)
_cell_length_b 14.0112(19)
_cell_length_c 15.3757(19)
_cell_measurement_temperature 100(2)
_cell_volume 1988.5(4)
_computing_cell_refinement 'SAINTPLUS (Bruker AXS, 2005)'
_computing_data_collection 'APEX II (Bruker AXS, 2005)'
_computing_data_reduction 'SAINTPLUS (Bruker AXS, 2005)'
_computing_publication_material 'WINGX (Farrugia, 1998)'
_computing_structure_refinement 'SHELXL-97 (Sheldrick, 1997)'
_computing_structure_solution 'SHELXS (Sheldrick, 2004)'
_diffrn_ambient_temperature 100(2)
_diffrn_measured_fraction_theta_full 0.994
_diffrn_measured_fraction_theta_max 0.994
_diffrn_measurement_device_type 'Bruker APEX II CCD'
_diffrn_measurement_method 'phi and omega scans'
_diffrn_radiation_monochromator graphite
_diffrn_radiation_source 'fine-focus sealed tube'
_diffrn_radiation_type MoK\a
_diffrn_radiation_wavelength 0.71073
_diffrn_reflns_av_R_equivalents 0.0987
_diffrn_reflns_av_sigmaI/netI 0.0885
_diffrn_reflns_limit_h_max 11
_diffrn_reflns_limit_h_min -11
_diffrn_reflns_limit_k_max 16
_diffrn_reflns_limit_k_min -16
_diffrn_reflns_limit_l_max 18
_diffrn_reflns_limit_l_min -18
_diffrn_reflns_number 30139
_diffrn_reflns_theta_full 25.03
_diffrn_reflns_theta_max 25.03
_diffrn_reflns_theta_min 1.89
_exptl_absorpt_coefficient_mu 12.256
_exptl_absorpt_correction_T_max 0.783
_exptl_absorpt_correction_T_min 0.561
_exptl_absorpt_correction_type multi-scan
_exptl_absorpt_process_details 'SADABS (Sheldrick 2004)'
_exptl_crystal_colour yellow
_exptl_crystal_density_diffrn 2.356
_exptl_crystal_density_method 'not measured'
_exptl_crystal_description needle
_exptl_crystal_F_000 1296
_exptl_crystal_size_max 0.240
_exptl_crystal_size_mid 0.040
_exptl_crystal_size_min 0.020
_refine_diff_density_max 3.641
_refine_diff_density_min -3.115
_refine_diff_density_rms 0.430
_refine_ls_extinction_method none
_refine_ls_goodness_of_fit_ref 1.781
_refine_ls_hydrogen_treatment constr
_refine_ls_matrix_type full
_refine_ls_number_parameters 643
_refine_ls_number_reflns 6998
_refine_ls_number_restraints 3184
_refine_ls_restrained_S_all 1.492
_refine_ls_R_factor_all 0.1422
_refine_ls_R_factor_gt 0.0957
_refine_ls_shift/su_max 0.006
_refine_ls_shift/su_mean 0.000
_refine_ls_structure_factor_coef Fsqd
_refine_ls_weighting_details 'calc w=1/[\s^2^(Fo^2^)+(0.0020P)^2^+100.0000P] where P=(Fo^2^+2Fc^2^)/3'
_refine_ls_weighting_scheme calc
_refine_ls_wR_factor_gt 0.2419
_refine_ls_wR_factor_ref 0.2524
_reflns_number_gt 4551
_reflns_number_total 6998
_reflns_threshold_expression >2sigma(I)
_cod_data_source_file cg060329hsup1.cif
_cod_data_source_block 4
_cod_database_code 4508833

loop_
_symmetry_equiv_pos_as_xyz
'x, y, z'
'-x, -y, -z'

loop_
_atom_site_label
_atom_site_type_symbol
_atom_site_fract_x
_atom_site_fract_y
_atom_site_fract_z
_atom_site_U_iso_or_equiv
_atom_site_adp_type
_atom_site_occupancy
_atom_site_symmetry_multiplicity
_atom_site_calc_flag
_atom_site_refinement_flags
_atom_site_disorder_assembly
_atom_site_disorder_group
U1 U 1.22405(11) 0.99254(9) 0.01917(7) 0.0361(3) Uani 1 1 d U . .
O3 O 1.3113(17) 0.9596(17) -0.1112(11) 0.053(5) Uani 1 1 d DU . .
C1 C 1.4250(18) 0.972(2) -0.1418(12) 0.040(6) Uani 1 1 d DU . .
C2 C 1.421(3) 0.9317(17) -0.2358(12) 0.039(6) Uani 1 1 d DU . .
H2A H 1.4900 0.8822 -0.2339 0.047 Uiso 1 1 calc R . .
H2B H 1.3237 0.8986 -0.2606 0.047 Uiso 1 1 calc R . .
C3 C 1.456(3) 1.0010(17) -0.2992(11) 0.039(6) Uani 1 1 d DU . .
H3A H 1.5516 1.0373 -0.2732 0.047 Uiso 1 1 calc R . .
H3B H 1.3838 1.0479 -0.3051 0.047 Uiso 1 1 calc R . .
C4 C 1.461(3) 0.9559(17) -0.3902(10) 0.045(6) Uani 1 1 d DU . .
H4A H 1.5319 0.9080 -0.3839 0.053 Uiso 1 1 calc R . .
H4B H 1.3650 0.9204 -0.4162 0.053 Uiso 1 1 calc R . .
C5 C 1.498(4) 1.0232(13) -0.4547(8) 0.049(7) Uani 1 1 d DU . .
H5A H 1.5935 1.0589 -0.4288 0.059 Uiso 1 1 calc R . .
H5B H 1.4264 1.0709 -0.4615 0.059 Uiso 1 1 calc R . .
O6 O 1.2043(18) 1.0063(17) 0.1747(12) 0.053(5) Uani 1 1 d DU A .
C6 C 1.0700(19) 1.008(2) 0.1633(11) 0.048(6) Uani 1 1 d DU . .
C7 C 1.002(3) 1.017(8) 0.2435(15) 0.057(8) Uani 0.61(7) 1 d PDU A 1
H7A H 0.9430 1.0713 0.2396 0.069 Uiso 0.61(7) 1 calc PR A 1
H7B H 0.9376 0.9573 0.2433 0.069 Uiso 0.61(7) 1 calc PR A 1
C8 C 1.112(4) 1.032(6) 0.3293(14) 0.074(10) Uani 0.61(7) 1 d PDU A 1
H8A H 1.1526 0.9705 0.3408 0.088 Uiso 0.61(7) 1 calc PR A 1
H8B H 1.1912 1.0796 0.3230 0.088 Uiso 0.61(7) 1 calc PR A 1
C9 C 1.051(7) 1.066(3) 0.407(2) 0.085(11) Uani 0.61(7) 1 d PDU A 1
H9A H 0.9768 1.1096 0.3874 0.102 Uiso 0.61(7) 1 calc PR A 1
H9B H 1.1293 1.1046 0.4519 0.102 Uiso 0.61(7) 1 calc PR A 1
C10 C 0.986(7) 0.988(3) 0.4503(7) 0.098(13) Uani 0.61(7) 1 d PDU . 1
H10A H 1.0275 0.9270 0.4364 0.118 Uiso 0.61(7) 1 calc PR A 1
H10B H 0.8805 0.9773 0.4264 0.118 Uiso 0.61(7) 1 calc PR A 1
C7A C 0.998(4) 1.008(10) 0.241(2) 0.059(9) Uani 0.39(7) 1 d PDU A 2
H7C H 0.9120 1.0437 0.2288 0.071 Uiso 0.39(7) 1 calc PR A 2
H7D H 0.9639 0.9406 0.2481 0.071 Uiso 0.39(7) 1 calc PR A 2
C8A C 1.091(7) 1.051(8) 0.328(2) 0.070(10) Uani 0.39(7) 1 d PDU A 2
H8C H 1.1654 1.0080 0.3473 0.084 Uiso 0.39(7) 1 calc PR A 2
H8D H 1.1417 1.1133 0.3182 0.084 Uiso 0.39(7) 1 calc PR A 2
C9A C 1.009(10) 1.069(4) 0.400(3) 0.084(11) Uani 0.39(7) 1 d PDU A 2
H9C H 1.0167 1.1396 0.4173 0.101 Uiso 0.39(7) 1 calc PR A 2
H9D H 0.9063 1.0467 0.3768 0.101 Uiso 0.39(7) 1 calc PR A 2
C10A C 1.062(3) 1.021(8) 0.481(4) 0.094(13) Uani 0.39(7) 1 d PDU . 2
H10C H 1.1249 1.0680 0.5271 0.113 Uiso 0.39(7) 1 calc PR A 2
H10D H 1.1197 0.9688 0.4660 0.113 Uiso 0.39(7) 1 calc PR A 2
O1 O 1.251(2) 1.1157(15) 0.0309(14) 0.049(4) Uani 1 1 d U . .
O2 O 1.195(2) 0.8639(16) 0.0169(16) 0.063(5) Uani 1 1 d U . .
O5 O 1.0018(17) 0.9938(16) -0.0854(10) 0.042(5) Uani 1 1 d U . .
O4 O 1.4565(18) 0.9911(19) 0.0941(11) 0.062(6) Uani 1 1 d U . .
U2 U 1.35982(11) 1.36376(10) 0.27182(8) 0.0423(3) Uani 1 1 d U . .
O21 O 1.336(3) 1.2453(19) 0.2589(17) 0.077(5) Uani 1 1 d U . .
O22 O 1.381(3) 1.4867(19) 0.2806(17) 0.074(5) Uani 1 1 d U . .
O23 O 1.0925(19) 1.3652(15) 0.2036(10) 0.045(4) Uani 1 1 d DU . .
C31 C 1.1164(19) 1.364(3) 0.1257(12) 0.054(5) Uani 1 1 d DU . .
C32 C 0.994(3) 1.359(4) 0.0474(13) 0.057(7) Uani 0.80(4) 1 d PDU . 1
H32A H 0.9469 1.4190 0.0511 0.069 Uiso 0.80(4) 1 calc PR . 1
H32B H 0.9224 1.3048 0.0512 0.069 Uiso 0.80(4) 1 calc PR . 1
C33 C 1.036(3) 1.346(4) -0.0416(13) 0.066(9) Uani 0.80(4) 1 d PDU . 1
H33A H 1.0806 1.2850 -0.0464 0.079 Uiso 0.80(4) 1 calc PR . 1
H33B H 1.1085 1.3993 -0.0455 0.079 Uiso 0.80(4) 1 calc PR . 1
C34 C 0.910(4) 1.343(4) -0.1182(14) 0.077(11) Uani 0.80(4) 1 d PDU . 1
H34A H 0.8238 1.3113 -0.1017 0.092 Uiso 0.80(4) 1 calc PR . 1
H34B H 0.8916 1.4103 -0.1283 0.092 Uiso 0.80(4) 1 calc PR . 1
C35 C 0.931(4) 1.293(4) -0.2029(15) 0.076(11) Uani 0.80(4) 1 d PDU . 1
H35A H 0.9439 1.2247 -0.1935 0.091 Uiso 0.80(4) 1 calc PR . 1
H35B H 1.0217 1.3220 -0.2169 0.091 Uiso 0.80(4) 1 calc PR . 1
C32A C 0.994(7) 1.371(11) 0.050(2) 0.058(10) Uani 0.20(4) 1 d PDU . 2
H32C H 0.9032 1.3441 0.0656 0.070 Uiso 0.20(4) 1 calc PR . 2
H32D H 0.9857 1.4395 0.0417 0.070 Uiso 0.20(4) 1 calc PR . 2
C33A C 1.007(11) 1.319(16) -0.037(4) 0.067(11) Uani 0.20(4) 1 d PDU . 2
H33C H 1.0225 1.2515 -0.0281 0.080 Uiso 0.20(4) 1 calc PR . 2
H33D H 1.0927 1.3493 -0.0556 0.080 Uiso 0.20(4) 1 calc PR . 2
C34A C 0.878(18) 1.320(13) -0.110(6) 0.072(12) Uani 0.20(4) 1 d PDU . 2
H34C H 0.7897 1.3113 -0.0854 0.087 Uiso 0.20(4) 1 calc PR . 2
H34D H 0.8809 1.3840 -0.1332 0.087 Uiso 0.20(4) 1 calc PR . 2
C35A C 0.868(15) 1.244(7) -0.186(4) 0.075(15) Uani 0.20(4) 1 d PDU . 2
H35C H 0.8422 1.1809 -0.1665 0.090 Uiso 0.20(4) 1 calc PR . 2
H35D H 0.9640 1.2433 -0.2019 0.090 Uiso 0.20(4) 1 calc PR . 2
O24 O 1.2442(19) 1.368(2) 0.1153(14) 0.067(6) Uani 1 1 d DU . .
O25 O 1.5300(19) 1.362(2) 0.4034(15) 0.084(8) Uani 1 1 d U . .
O34 O 1.546(2) 1.353(3) 0.2025(15) 0.114(10) Uani 1 1 d U . .
U3 U 0.93357(12) 1.36954(11) 0.30806(8) 0.0497(4) Uani 1 1 d U . .
O31 O 0.961(3) 1.492(2) 0.3263(17) 0.080(5) Uani 1 1 d U . .
O32 O 0.904(2) 1.2416(18) 0.2910(17) 0.069(5) Uani 1 1 d U . .
O33 O 1.2007(19) 1.3650(16) 0.3754(11) 0.047(4) Uani 1 1 d DU . .
O26 O 0.746(2) 1.381(3) 0.3775(14) 0.112(8) Uani 1 1 d DU . .
C40 C 0.6641(19) 1.377(3) 0.4320(15) 0.077(8) Uani 1 1 d DU . .
C39 C 0.728(4) 1.369(2) 0.5280(14) 0.066(8) Uani 0.80(4) 1 d PDU . 1
H42A H 0.8243 1.4066 0.5434 0.079 Uiso 0.80(4) 1 calc PR . 1
H42B H 0.6663 1.3993 0.5653 0.079 Uiso 0.80(4) 1 calc PR . 1
C38 C 0.743(4) 1.269(2) 0.5504(17) 0.077(10) Uani 0.80(4) 1 d PDU . 1
H43A H 0.6480 1.2391 0.5577 0.093 Uiso 0.80(4) 1 calc PR . 1
H43B H 0.7695 1.2310 0.4996 0.093 Uiso 0.80(4) 1 calc PR . 1
C37 C 0.852(4) 1.260(3) 0.6326(15) 0.074(10) Uani 0.80(4) 1 d PDU . 1
H44A H 0.9438 1.2968 0.6286 0.088 Uiso 0.80(4) 1 calc PR . 1
H44B H 0.8698 1.1915 0.6344 0.088 Uiso 0.80(4) 1 calc PR . 1
C36 C 0.812(4) 1.295(4) 0.7180(14) 0.075(11) Uani 0.80(4) 1 d PDU . 1
H45A H 0.7257 1.2534 0.7258 0.090 Uiso 0.80(4) 1 calc PR . 1
H45B H 0.7852 1.3612 0.7148 0.090 Uiso 0.80(4) 1 calc PR . 1
C39A C 0.727(7) 1.395(5) 0.5299(16) 0.069(11) Uani 0.20(4) 1 d PDU . 2
H42C H 0.8234 1.4306 0.5384 0.082 Uiso 0.20(4) 1 calc PR . 2
H42D H 0.6651 1.4362 0.5579 0.082 Uiso 0.20(4) 1 calc PR . 2
C38A C 0.74(2) 1.306(6) 0.577(3) 0.074(11) Uani 0.20(4) 1 d PDU . 2
H43C H 0.7939 1.2617 0.5460 0.089 Uiso 0.20(4) 1 calc PR . 2
H43D H 0.6425 1.2735 0.5742 0.089 Uiso 0.20(4) 1 calc PR . 2
C37A C 0.815(15) 1.325(11) 0.673(5) 0.073(13) Uani 0.20(4) 1 d PDU . 2
H44C H 0.9196 1.3198 0.6771 0.088 Uiso 0.20(4) 1 calc PR . 2
H44D H 0.8043 1.3918 0.6951 0.088 Uiso 0.20(4) 1 calc PR . 2
C36A C 0.760(12) 1.258(9) 0.732(3) 0.076(15) Uani 0.20(4) 1 d PDU . 2
H45C H 0.6749 1.2827 0.7505 0.091 Uiso 0.20(4) 1 calc PR . 2
H45D H 0.7282 1.1943 0.6974 0.091 Uiso 0.20(4) 1 calc PR . 2
O35 O 0.763(2) 1.378(2) 0.1799(14) 0.081(7) Uani 1 1 d DU . .
C50 C 0.630(2) 1.374(3) 0.1517(14) 0.078(8) Uani 1 1 d DU . .
C49 C 0.573(4) 1.392(3) 0.0574(16) 0.090(10) Uani 0.78(4) 1 d PDU . 1
H52A H 0.4949 1.4342 0.0561 0.108 Uiso 0.78(4) 1 calc PR . 1
H52B H 0.6516 1.4259 0.0343 0.108 Uiso 0.78(4) 1 calc PR . 1
C48 C 0.517(5) 1.301(3) -0.0025(17) 0.091(11) Uani 0.78(4) 1 d PDU . 1
H53A H 0.4461 1.2633 0.0239 0.109 Uiso 0.78(4) 1 calc PR . 1
H53B H 0.5974 1.2622 -0.0073 0.109 Uiso 0.78(4) 1 calc PR . 1
C47 C 0.446(6) 1.322(3) -0.0936(19) 0.107(12) Uani 0.78(4) 1 d PDU . 1
H54A H 0.3532 1.3486 -0.0900 0.128 Uiso 0.78(4) 1 calc PR . 1
H54B H 0.5081 1.3726 -0.1136 0.128 Uiso 0.78(4) 1 calc PR . 1
C46 C 0.416(5) 1.237(3) -0.1615(15) 0.115(15) Uani 0.78(4) 1 d PDU . 1
H55A H 0.3858 1.1798 -0.1336 0.139 Uiso 0.78(4) 1 calc PR . 1
H55B H 0.5069 1.2252 -0.1816 0.139 Uiso 0.78(4) 1 calc PR . 1
C49A C 0.570(7) 1.393(6) 0.058(2) 0.088(11) Uani 0.22(4) 1 d PDU . 2
H52C H 0.4655 1.3979 0.0517 0.105 Uiso 0.22(4) 1 calc PR . 2
H52D H 0.6155 1.4568 0.0484 0.105 Uiso 0.22(4) 1 calc PR . 2
C48A C 0.593(16) 1.320(11) -0.013(3) 0.097(12) Uani 0.22(4) 1 d PDU . 2
H53C H 0.5400 1.2578 -0.0067 0.116 Uiso 0.22(4) 1 calc PR . 2
H53D H 0.6967 1.3113 -0.0035 0.116 Uiso 0.22(4) 1 calc PR . 2
C47A C 0.544(13) 1.346(12) -0.105(2) 0.102(15) Uani 0.22(4) 1 d PDU . 2
H54C H 0.5184 1.4132 -0.1020 0.123 Uiso 0.22(4) 1 calc PR . 2
H54D H 0.6247 1.3435 -0.1371 0.123 Uiso 0.22(4) 1 calc PR . 2
C46A C 0.417(15) 1.282(11) -0.158(4) 0.108(16) Uani 0.22(4) 1 d PDU . 2
H55C H 0.3482 1.2681 -0.1192 0.129 Uiso 0.22(4) 1 calc PR . 2
H55D H 0.4502 1.2203 -0.1779 0.129 Uiso 0.22(4) 1 calc PR . 2
O36 O 1.051(2) 1.363(2) 0.4600(14) 0.078(6) Uani 1 1 d DU . .
C41 C 1.179(2) 1.356(3) 0.4526(12) 0.055(5) Uani 1 1 d DU . .
C42 C 1.293(2) 1.340(4) 0.5300(17) 0.057(7) Uani 0.78(4) 1 d PDU . 1
H62A H 1.3527 1.2914 0.5094 0.068 Uiso 0.78(4) 1 calc PR . 1
H62B H 1.3567 1.4006 0.5498 0.068 Uiso 0.78(4) 1 calc PR . 1
C43 C 1.240(3) 1.306(4) 0.6083(17) 0.056(8) Uani 0.78(4) 1 d PDU . 1
H63A H 1.1821 1.2430 0.5899 0.067 Uiso 0.78(4) 1 calc PR . 1
H63B H 1.1748 1.3522 0.6266 0.067 Uiso 0.78(4) 1 calc PR . 1
C44 C 1.356(3) 1.297(4) 0.6871(19) 0.064(9) Uani 0.78(4) 1 d PDU . 1
H64A H 1.4298 1.2592 0.6670 0.076 Uiso 0.78(4) 1 calc PR . 1
H64B H 1.4039 1.3617 0.7117 0.076 Uiso 0.78(4) 1 calc PR . 1
C45 C 1.303(4) 1.249(3) 0.7592(15) 0.069(11) Uani 0.78(4) 1 d PDU . 1
H65A H 1.2537 1.1845 0.7339 0.083 Uiso 0.78(4) 1 calc PR . 1
H65B H 1.2298 1.2870 0.7794 0.083 Uiso 0.78(4) 1 calc PR . 1
C42A C 1.295(4) 1.368(7) 0.536(3) 0.057(10) Uani 0.22(4) 1 d PDU . 2
H62C H 1.3900 1.3729 0.5180 0.068 Uiso 0.22(4) 1 calc PR . 2
H62D H 1.2881 1.4302 0.5700 0.068 Uiso 0.22(4) 1 calc PR . 2
C43A C 1.290(14) 1.290(8) 0.595(4) 0.061(10) Uani 0.22(4) 1 d PDU . 2
H63C H 1.3034 1.2287 0.5620 0.073 Uiso 0.22(4) 1 calc PR . 2
H63D H 1.1927 1.2825 0.6096 0.073 Uiso 0.22(4) 1 calc PR . 2
C44A C 1.400(10) 1.306(14) 0.680(5) 0.065(13) Uani 0.22(4) 1 d PDU . 2
H64C H 1.4556 1.2496 0.6853 0.078 Uiso 0.22(4) 1 calc PR . 2
H64D H 1.4685 1.3628 0.6769 0.078 Uiso 0.22(4) 1 calc PR . 2
C45A C 1.339(13) 1.323(13) 0.762(5) 0.066(13) Uani 0.22(4) 1 d PDU . 2
H65C H 1.3389 1.3929 0.7760 0.080 Uiso 0.22(4) 1 calc PR . 2
H65D H 1.2370 1.2940 0.7480 0.080 Uiso 0.22(4) 1 calc PR . 2

loop_
_atom_site_aniso_label
_atom_site_aniso_U_11
_atom_site_aniso_U_22
_atom_site_aniso_U_33
_atom_site_aniso_U_23
_atom_site_aniso_U_13
_atom_site_aniso_U_12
U1 0.0212(6) 0.0570(8) 0.0320(6) 0.0014(5) 0.0126(4) 0.0021(5)
O3 0.017(8) 0.110(15) 0.024(7) -0.027(9) 0.000(6) 0.009(10)
C1 0.028(11) 0.074(17) 0.020(9) 0.005(10) 0.004(9) 0.015(12)
C2 0.032(13) 0.067(16) 0.020(10) 0.008(9) 0.007(9) 0.007(12)
C3 0.039(14) 0.059(16) 0.023(10) 0.006(9) 0.014(11) 0.010(12)
C4 0.056(16) 0.060(17) 0.018(10) 0.005(10) 0.007(11) 0.005(13)
C5 0.065(19) 0.065(19) 0.017(12) 0.006(12) 0.009(13) -0.003(15)
O6 0.034(8) 0.099(14) 0.030(5) 0.012(8) 0.007(6) 0.028(11)
C6 0.036(9) 0.094(16) 0.022(7) 0.024(10) 0.010(7) 0.028(12)
C7 0.041(14) 0.11(2) 0.024(10) 0.014(15) 0.011(8) 0.029(16)
C8 0.057(18) 0.14(2) 0.025(9) 0.008(15) 0.004(10) 0.033(18)
C9 0.07(2) 0.17(3) 0.027(12) 0.008(16) 0.008(14) 0.04(2)
C10 0.07(3) 0.18(3) 0.040(19) 0.01(2) 0.013(18) 0.02(2)
C7A 0.044(15) 0.12(2) 0.024(11) 0.016(16) 0.014(10) 0.029(18)
C8A 0.049(19) 0.14(2) 0.026(10) 0.010(16) 0.011(12) 0.032(19)
C9A 0.06(2) 0.17(3) 0.026(13) 0.007(17) 0.016(15) 0.03(2)
C10A 0.08(3) 0.18(3) 0.034(17) 0.02(2) 0.02(2) 0.02(3)
O1 0.028(9) 0.055(6) 0.066(12) -0.013(7) 0.028(8) -0.014(7)
O2 0.060(13) 0.053(6) 0.080(14) 0.004(8) 0.023(10) 0.016(8)
O5 0.023(6) 0.087(14) 0.020(6) 0.008(9) 0.015(5) -0.004(8)
O4 0.032(6) 0.143(19) 0.016(8) 0.020(11) 0.008(5) 0.008(9)
U2 0.0201(6) 0.0670(9) 0.0391(7) 0.0034(6) 0.0046(5) 0.0055(5)
O21 0.063(14) 0.075(7) 0.092(14) 0.000(9) 0.006(10) 0.038(9)
O22 0.059(13) 0.077(7) 0.078(13) 0.016(9) 0.001(9) -0.025(9)
O23 0.026(4) 0.069(12) 0.037(5) 0.004(8) 0.004(4) 0.006(7)
C31 0.027(6) 0.096(15) 0.040(5) 0.016(11) 0.005(4) 0.001(11)
C32 0.035(10) 0.089(19) 0.046(8) 0.018(15) -0.002(7) 0.008(15)
C33 0.051(16) 0.10(2) 0.044(8) -0.003(15) -0.005(10) 0.013(16)
C34 0.064(19) 0.11(2) 0.049(10) 0.004(16) -0.012(12) 0.016(18)
C35 0.07(2) 0.11(3) 0.043(12) 0.009(17) -0.010(15) 0.01(2)
C32A 0.036(13) 0.09(2) 0.042(10) 0.012(15) -0.002(11) 0.008(18)
C33A 0.051(19) 0.10(2) 0.046(11) 0.005(17) -0.005(13) 0.011(19)
C34A 0.06(2) 0.10(3) 0.046(14) 0.005(18) -0.009(15) 0.01(2)
C35A 0.07(3) 0.11(3) 0.045(19) 0.00(2) -0.01(2) 0.01(2)
O24 0.028(7) 0.129(17) 0.044(5) 0.011(9) 0.008(5) 0.008(12)
O25 0.020(7) 0.18(2) 0.056(8) 0.029(13) 0.006(6) 0.015(13)
O34 0.021(7) 0.26(3) 0.052(11) -0.013(18) 0.009(7) 0.010(15)
U3 0.0191(6) 0.0858(10) 0.0456(8) 0.0144(7) 0.0062(5) 0.0060(6)
O31 0.069(14) 0.086(7) 0.085(14) -0.009(9) 0.006(9) 0.043(8)
O32 0.024(10) 0.086(7) 0.091(14) 0.028(9) 0.001(8) -0.016(8)
O33 0.021(4) 0.079(12) 0.041(5) 0.011(9) 0.002(4) 0.005(7)
O26 0.034(7) 0.26(2) 0.052(10) 0.018(16) 0.014(7) 0.041(14)
C40 0.034(14) 0.16(2) 0.038(11) 0.011(14) 0.009(9) 0.022(16)
C39 0.032(15) 0.12(2) 0.045(11) 0.013(15) 0.003(12) 0.023(16)
C38 0.054(18) 0.11(2) 0.063(16) 0.001(16) -0.001(15) 0.019(19)
C37 0.065(19) 0.09(2) 0.060(17) 0.012(16) 0.003(14) 0.019(17)
C36 0.06(2) 0.10(3) 0.060(16) 0.013(19) 0.007(17) 0.01(2)
C39A 0.04(2) 0.13(3) 0.043(11) 0.013(17) 0.001(15) 0.02(2)
C38A 0.05(2) 0.11(2) 0.053(15) 0.009(16) 0.000(18) 0.02(2)
C37A 0.06(2) 0.10(3) 0.052(18) 0.014(19) 0.00(2) 0.01(2)
C36A 0.06(3) 0.10(3) 0.06(2) 0.01(2) 0.00(3) 0.01(3)
O35 0.034(7) 0.162(19) 0.049(8) 0.025(12) 0.003(6) 0.027(13)
C50 0.031(9) 0.16(2) 0.046(11) 0.005(14) 0.007(9) 0.042(16)
C49 0.051(16) 0.17(3) 0.045(13) -0.003(14) -0.003(11) 0.042(18)
C48 0.047(19) 0.17(3) 0.056(14) -0.010(15) 0.006(14) 0.04(2)
C47 0.07(2) 0.18(3) 0.059(15) -0.018(17) -0.012(16) 0.05(2)
C46 0.10(3) 0.18(3) 0.062(18) -0.02(2) -0.01(2) 0.06(3)
C49A 0.048(19) 0.17(3) 0.045(14) -0.003(17) -0.003(13) 0.05(2)
C48A 0.06(2) 0.17(3) 0.052(14) -0.012(18) -0.003(17) 0.05(2)
C47A 0.08(3) 0.17(3) 0.050(14) -0.02(2) 0.00(2) 0.05(3)
C46A 0.09(3) 0.18(4) 0.05(2) -0.02(3) -0.01(2) 0.05(3)
O36 0.038(8) 0.159(18) 0.041(6) 0.011(10) 0.009(5) 0.033(13)
C41 0.034(7) 0.094(15) 0.035(6) 0.002(10) 0.005(4) 0.017(11)
C42 0.029(11) 0.09(2) 0.047(10) 0.018(14) 0.002(8) -0.001(14)
C43 0.035(16) 0.09(2) 0.044(12) 0.011(14) 0.007(10) 0.005(16)
C44 0.046(18) 0.09(2) 0.050(13) 0.017(15) 0.000(12) 0.003(18)
C45 0.07(2) 0.09(3) 0.050(16) 0.018(17) 0.004(16) 0.01(2)
C42A 0.035(13) 0.09(2) 0.040(11) 0.013(15) 0.002(11) 0.001(19)
C43A 0.040(19) 0.09(2) 0.048(14) 0.017(14) 0.002(15) 0.001(19)
C44A 0.05(3) 0.09(3) 0.051(17) 0.02(2) -0.003(16) 0.00(2)
C45A 0.05(3) 0.09(3) 0.048(16) 0.02(2) 0.00(2) 0.00(3)

loop_
_atom_type_symbol
_atom_type_description
_atom_type_scat_dispersion_real
_atom_type_scat_dispersion_imag
_atom_type_scat_source
C C 0.0033 0.0016 'International Tables Vol C Tables 4.2.6.8 and 6.1.1.4'
H H 0.0000 0.0000 'International Tables Vol C Tables 4.2.6.8 and 6.1.1.4'
O O 0.0106 0.0060 'International Tables Vol C Tables 4.2.6.8 and 6.1.1.4'
U U -9.6767 9.6646 'International Tables Vol C Tables 4.2.6.8 and 6.1.1.4'

loop_
_geom_angle_atom_site_label_1
_geom_angle_atom_site_label_2
_geom_angle_atom_site_label_3
_geom_angle
_geom_angle_site_symmetry_1
_geom_angle_site_symmetry_3
O1 U1 O2 175.0(10) . .
O1 U1 O4 88.5(9) . .
O2 U1 O4 90.3(10) . .
O1 U1 O3 99.9(9) . .
O2 U1 O3 84.9(9) . .
O4 U1 O3 86.4(6) . .
O1 U1 O5 91.3(9) . .
O2 U1 O5 90.8(9) . .
O4 U1 O5 168.4(5) . .
O3 U1 O5 82.3(6) . .
O1 U1 O6 86.2(9) . .
O2 U1 O6 88.8(9) . .
O4 U1 O6 76.5(6) . .
O3 U1 O6 161.7(6) . .
O5 U1 O6 115.1(5) . .
O1 U1 O5 88.0(8) . 2_775
O2 U1 O5 88.9(8) . 2_775
O4 U1 O5 127.7(6) . 2_775
O3 U1 O5 145.4(5) . 2_775
O5 U1 O5 63.8(6) . 2_775
O6 U1 O5 51.2(5) . 2_775
O1 U1 C6 87.5(9) . .
O2 U1 C6 88.0(10) . .
O4 U1 C6 102.0(5) . .
O3 U1 C6 169.1(7) . .
O5 U1 C6 89.6(5) . .
O6 U1 C6 25.5(3) . .
O5 U1 C6 25.7(3) 2_775 .
C1 O3 U1 141.0(14) . .
O4 C1 O3 122.4(18) 2_875 .
O4 C1 C2 118.9(18) 2_875 .
O3 C1 C2 118.3(16) . .
C3 C2 C1 117.3(17) . .
C3 C2 H2A 108.0 . .
C1 C2 H2A 108.0 . .
C3 C2 H2B 108.0 . .
C1 C2 H2B 108.0 . .
H2A C2 H2B 107.2 . .
C2 C3 C4 114.8(16) . .
C2 C3 H3A 108.6 . .
C4 C3 H3A 108.6 . .
C2 C3 H3B 108.6 . .
C4 C3 H3B 108.6 . .
H3A C3 H3B 107.5 . .
C5 C4 C3 116.1(17) . .
C5 C4 H4A 108.3 . .
C3 C4 H4A 108.3 . .
C5 C4 H4B 108.3 . .
C3 C4 H4B 108.3 . .
H4A C4 H4B 107.4 . .
C4 C5 C5 115.4(19) . 2_874
C4 C5 H5A 108.4 . .
C5 C5 H5A 108.4 2_874 .
C4 C5 H5B 108.4 . .
C5 C5 H5B 108.4 2_874 .
H5A C5 H5B 107.5 . .
C6 O6 U1 98.2(12) . .
O5 C6 O6 118.8(18) 2_775 .
O5 C6 C7A 121(3) 2_775 .
O6 C6 C7A 120(2) . .
O5 C6 C7 122.4(19) 2_775 .
O6 C6 C7 118.8(16) . .
C7A C6 C7 5(8) . .
O5 C6 U1 62.5(10) 2_775 .
O6 C6 U1 56.3(10) . .
C7A C6 U1 175(5) . .
C7 C6 U1 175.1(14) . .
C8 C7 C6 112.8(17) . .
C8 C7 H7A 109.0 . .
C6 C7 H7A 109.0 . .
C8 C7 H7B 109.0 . .
C6 C7 H7B 109.0 . .
H7A C7 H7B 107.8 . .
C9 C8 C7 113(2) . .
C9 C8 H8A 108.9 . .
C7 C8 H8A 108.9 . .
C9 C8 H8B 108.9 . .
C7 C8 H8B 108.9 . .
H8A C8 H8B 107.7 . .
C8 C9 C10 114(2) . .
C8 C9 H9A 108.8 . .
C10 C9 H9A 108.8 . .
C8 C9 H9B 108.8 . .
C10 C9 H9B 108.8 . .
H9A C9 H9B 107.7 . .
C9 C10 C10 110(2) . 2_776
C9 C10 H10A 109.6 . .
C10 C10 H10A 109.6 2_776 .
C9 C10 H10B 109.6 . .
C10 C10 H10B 109.6 2_776 .
H10A C10 H10B 108.1 . .
C8A C7A C6 115(2) . .
C8A C7A H7C 108.6 . .
C6 C7A H7C 108.6 . .
C8A C7A H7D 108.6 . .
C6 C7A H7D 108.6 . .
H7C C7A H7D 107.6 . .
C9A C8A C7A 113(2) . .
C9A C8A H8C 108.9 . .
C7A C8A H8C 108.9 . .
C9A C8A H8D 108.9 . .
C7A C8A H8D 108.9 . .
H8C C8A H8D 107.7 . .
C10A C9A C8A 114(2) . .
C10A C9A H9C 108.8 . .
C8A C9A H9C 108.8 . .
C10A C9A H9D 108.8 . .
C8A C9A H9D 108.8 . .
H9C C9A H9D 107.7 . .
C9A C10A C10A 111(2) . 2_776
C9A C10A H10C 109.4 . .
C10A C10A H10C 109.4 2_776 .
C9A C10A H10D 109.4 . .
C10A C10A H10D 109.4 2_776 .
H10C C10A H10D 108.0 . .
C6 O5 U1 152.1(14) 2_775 .
C6 O5 U1 91.8(12) 2_775 2_775
U1 O5 U1 116.2(6) . 2_775
C1 O4 U1 155(2) 2_875 .
O21 U2 O22 177.5(12) . .
O21 U2 O34 87.3(13) . .
O22 U2 O34 92.3(13) . .
O21 U2 O25 91.0(12) . .
O22 U2 O25 91.4(11) . .
O34 U2 O25 85.7(8) . .
O21 U2 O33 89.8(11) . .
O22 U2 O33 91.2(10) . .
O34 U2 O33 166.4(8) . .
O25 U2 O33 81.1(7) . .
O21 U2 O24 90.1(11) . .
O22 U2 O24 87.4(10) . .
O34 U2 O24 77.7(7) . .
O25 U2 O24 163.4(6) . .
O33 U2 O24 115.5(6) . .
O21 U2 O23 88.7(10) . .
O22 U2 O23 89.6(10) . .
O34 U2 O23 128.8(7) . .
O25 U2 O23 145.4(6) . .
O33 U2 O23 64.4(5) . .
O24 U2 O23 51.2(5) . .
O21 U2 C31 88.4(11) . .
O22 U2 C31 89.3(11) . .
O34 U2 C31 103.0(7) . .
O25 U2 C31 171.2(6) . .
O33 U2 C31 90.2(5) . .
O24 U2 C31 25.4(3) . .
O23 U2 C31 25.8(3) . .
C31 O23 U3 152.1(14) . .
C31 O23 U2 92.3(12) . .
U3 O23 U2 115.6(6) . .
O24 C31 O23 118.9(19) . .
O24 C31 C32 120.6(18) . .
O23 C31 C32 120.5(17) . .
O24 C31 C32A 122(3) . .
O23 C31 C32A 119(2) . .
C32 C31 C32A 6(7) . .
O24 C31 U2 57.1(12) . .
O23 C31 U2 61.9(11) . .
C32 C31 U2 176(3) . .
C32A C31 U2 176(6) . .
C31 C32 C33 115.1(18) . .
C31 C32 H32A 108.5 . .
C33 C32 H32A 108.5 . .
C31 C32 H32B 108.5 . .
C33 C32 H32B 108.5 . .
H32A C32 H32B 107.5 . .
C32 C33 C34 113.3(18) . .
C32 C33 H33A 108.9 . .
C34 C33 H33A 108.9 . .
C32 C33 H33B 108.9 . .
C34 C33 H33B 108.9 . .
H33A C33 H33B 107.7 . .
C35 C34 C33 114.5(19) . .
C35 C34 H34A 108.6 . .
C33 C34 H34A 108.6 . .
C35 C34 H34B 108.6 . .
C33 C34 H34B 108.6 . .
H34A C34 H34B 107.6 . .
C34 C35 C36 115.6(19) . 1_554
C34 C35 H35A 108.4 . .
C36 C35 H35A 108.4 1_554 .
C34 C35 H35B 108.4 . .
C36 C35 H35B 108.4 1_554 .
H35A C35 H35B 107.4 . .
C33A C32A C31 115(2) . .
C33A C32A H32C 108.6 . .
C31 C32A H32C 108.6 . .
C33A C32A H32D 108.6 . .
C31 C32A H32D 108.6 . .
H32C C32A H32D 107.5 . .
C32A C33A C34A 114(2) . .
C32A C33A H33C 108.7 . .
C34A C33A H33C 108.7 . .
C32A C33A H33D 108.7 . .
C34A C33A H33D 108.7 . .
H33C C33A H33D 107.6 . .
C35A C34A C33A 114(2) . .
C35A C34A H34C 108.7 . .
C33A C34A H34C 108.7 . .
C35A C34A H34D 108.7 . .
C33A C34A H34D 108.7 . .
H34C C34A H34D 107.6 . .
C34A C35A C36A 114(2) . 1_554
C34A C35A H35C 108.6 . .
C36A C35A H35C 108.6 1_554 .
C34A C35A H35D 108.7 . .
C36A C35A H35D 108.6 1_554 .
H35C C35A H35D 107.6 . .
C31 O24 U2 97.5(14) . .
C40 O25 U2 139.9(18) 1_655 .
C50 O34 U2 159(3) 1_655 .
O31 U3 O32 178.9(12) . .
O31 U3 O26 86.1(13) . .
O32 U3 O26 93.0(12) . .
O31 U3 O35 90.9(12) . .
O32 U3 O35 89.8(11) . .
O26 U3 O35 84.3(8) . .
O31 U3 O36 88.5(11) . .
O32 U3 O36 90.6(11) . .
O26 U3 O36 79.3(7) . .
O35 U3 O36 163.6(7) . .
O31 U3 O23 92.1(10) . .
O32 U3 O23 88.9(9) . .
O26 U3 O23 166.3(7) . .
O35 U3 O23 82.1(7) . .
O36 U3 O23 114.3(6) . .
O31 U3 O33 88.3(10) . .
O32 U3 O33 91.7(8) . .
O26 U3 O33 129.3(7) . .
O35 U3 O33 146.2(6) . .
O36 U3 O33 50.2(5) . .
O23 U3 O33 64.2(5) . .
O31 U3 C41 89.8(11) . .
O32 U3 C41 89.7(10) . .
O26 U3 C41 104.1(6) . .
O35 U3 C41 171.6(6) . .
O36 U3 C41 24.8(3) . .
O23 U3 C41 89.5(5) . .
O33 U3 C41 25.4(3) . .
C41 O33 U2 150.0(15) . .
C41 O33 U3 93.8(13) . .
U2 O33 U3 115.9(6) . .
C40 O26 U3 164(2) . .
O26 C40 O25 119(2) . 1_455
O26 C40 C39A 120(3) . .
O25 C40 C39A 121(3) 1_455 .
O26 C40 C39 119.1(19) . .
O25 C40 C39 121(2) 1_455 .
C39A C40 C39 14(3) . .
C38 C39 C40 114(2) . .
C38 C39 H42A 108.7 . .
C40 C39 H42A 108.7 . .
C38 C39 H42B 108.7 . .
C40 C39 H42B 108.7 . .
H42A C39 H42B 107.6 . .
C37 C38 C39 114.7(17) . .
C37 C38 H43A 108.6 . .
C39 C38 H43A 108.6 . .
C37 C38 H43B 108.6 . .
C39 C38 H43B 108.6 . .
H43A C38 H43B 107.6 . .
C38 C37 C36 115.2(17) . .
C38 C37 H44A 108.5 . .
C36 C37 H44A 108.5 . .
C38 C37 H44B 108.5 . .
C36 C37 H44B 108.5 . .
H44A C37 H44B 107.5 . .
C37 C36 C35 112.4(19) . 1_556
C37 C36 H45A 109.1 . .
C35 C36 H45A 109.1 1_556 .
C37 C36 H45B 109.1 . .
C35 C36 H45B 109.1 1_556 .
H45A C36 H45B 107.8 . .
C38A C39A C40 115(2) . .
C38A C39A H42C 108.5 . .
C40 C39A H42C 108.5 . .
C38A C39A H42D 108.5 . .
C40 C39A H42D 108.5 . .
H42C C39A H42D 107.5 . .
C39A C38A C37A 114.2(18) . .
C39A C38A H43C 108.7 . .
C37A C38A H43C 108.7 . .
C39A C38A H43D 108.7 . .
C37A C38A H43D 108.7 . .
H43C C38A H43D 107.6 . .
C36A C37A C38A 114.0(18) . .
C36A C37A H44C 108.8 . .
C38A C37A H44C 108.7 . .
C36A C37A H44D 108.8 . .
C38A C37A H44D 108.8 . .
H44C C37A H44D 107.6 . .
C35A C36A C37A 114(2) 1_556 .
C35A C36A H45C 108.7 1_556 .
C37A C36A H45C 108.7 . .
C35A C36A H45D 108.7 1_556 .
C37A C36A H45D 108.7 . .
H45C C36A H45D 107.6 . .
C50 O35 U3 141.7(17) . .
O34 C50 O35 119(2) 1_455 .
O34 C50 C49A 120(3) 1_455 .
O35 C50 C49A 120(3) . .
O34 C50 C49 121(2) 1_455 .
O35 C50 C49 119(2) . .
C49A C50 C49 2(3) . .
C48 C49 C50 113(2) . .
C48 C49 H52A 109.0 . .
C50 C49 H52A 109.0 . .
C48 C49 H52B 109.0 . .
C50 C49 H52B 109.0 . .
H52A C49 H52B 107.8 . .
C49 C48 C47 111.6(19) . .
C49 C48 H53A 109.3 . .
C47 C48 H53A 109.3 . .
C49 C48 H53B 109.3 . .
C47 C48 H53B 109.3 . .
H53A C48 H53B 108.0 . .
C46 C47 C48 114(2) . .
C46 C47 H54A 108.7 . .
C48 C47 H54A 108.7 . .
C46 C47 H54B 108.7 . .
C48 C47 H54B 108.7 . .
H54A C47 H54B 107.6 . .
C47 C46 C45 113(2) . 1_454
C47 C46 H55A 109.0 . .
C45 C46 H55A 109.0 1_454 .
C47 C46 H55B 109.0 . .
C45 C46 H55B 109.0 1_454 .
H55A C46 H55B 107.8 . .
C48A C49A C50 115(2) . .
C48A C49A H52C 108.4 . .
C50 C49A H52C 108.5 . .
C48A C49A H52D 108.5 . .
C50 C49A H52D 108.5 . .
H52C C49A H52D 107.5 . .
C49A C48A C47A 114(2) . .
C49A C48A H53C 108.8 . .
C47A C48A H53C 108.8 . .
C49A C48A H53D 108.8 . .
C47A C48A H53D 108.8 . .
H53C C48A H53D 107.7 . .
C46A C47A C48A 114(2) . .
C46A C47A H54C 108.7 . .
C48A C47A H54C 108.8 . .
C46A C47A H54D 108.8 . .
C48A C47A H54D 108.8 . .
H54C C47A H54D 107.7 . .
C47A C46A C45A 115(2) . 1_454
C47A C46A H55C 108.6 . .
C45A C46A H55C 108.6 1_454 .
C47A C46A H55D 108.6 . .
C45A C46A H55D 108.6 1_454 .
H55C C46A H55D 107.6 . .
C41 O36 U3 101.6(14) . .
O36 C41 O33 114.1(19) . .
O36 C41 C42 121.6(16) . .
O33 C41 C42 124.3(18) . .
O36 C41 C42A 119(2) . .
O33 C41 C42A 125(3) . .
C42 C41 C42A 15(4) . .
O36 C41 U3 53.5(11) . .
O33 C41 U3 60.8(11) . .
C42 C41 U3 173(2) . .
C42A C41 U3 168(3) . .
C43 C42 C41 115.6(16) . .
C43 C42 H62A 108.4 . .
C41 C42 H62A 108.4 . .
C43 C42 H62B 108.4 . .
C41 C42 H62B 108.4 . .
H62A C42 H62B 107.4 . .
C42 C43 C44 114.4(16) . .
C42 C43 H63A 108.7 . .
C44 C43 H63A 108.7 . .
C42 C43 H63B 108.7 . .
C44 C43 H63B 108.7 . .
H63A C43 H63B 107.6 . .
C45 C44 C43 113.5(17) . .
C45 C44 H64A 108.9 . .
C43 C44 H64A 108.9 . .
C45 C44 H64B 108.9 . .
C43 C44 H64B 108.9 . .
H64A C44 H64B 107.7 . .
C44 C45 C46 115(2) . 1_656
C44 C45 H65A 108.5 . .
C46 C45 H65A 108.5 1_656 .
C44 C45 H65B 108.5 . .
C46 C45 H65B 108.5 1_656 .
H65A C45 H65B 107.5 . .
C43A C42A C41 115(2) . .
C43A C42A H62C 108.5 . .
C41 C42A H62C 108.5 . .
C43A C42A H62D 108.5 . .
C41 C42A H62D 108.5 . .
H62C C42A H62D 107.5 . .
C42A C43A C44A 114.4(18) . .
C42A C43A H63C 108.7 . .
C44A C43A H63C 108.7 . .
C42A C43A H63D 108.7 . .
C44A C43A H63D 108.7 . .
H63C C43A H63D 107.6 . .
C45A C44A C43A 114.2(19) . .
C45A C44A H64C 108.7 . .
C43A C44A H64C 108.7 . .
C45A C44A H64D 108.7 . .
C43A C44A H64D 108.7 . .
H64C C44A H64D 107.6 . .
C46A C45A C44A 115(2) 1_656 .
C46A C45A H65C 108.6 1_656 .
C44A C45A H65C 108.6 . .
C46A C45A H65D 108.5 1_656 .
C44A C45A H65D 108.6 . .
H65C C45A H65D 107.5 . .

loop_
_geom_bond_atom_site_label_1
_geom_bond_atom_site_label_2
_geom_bond_distance
_geom_bond_site_symmetry_2
U1 O1 1.71(2) .
U1 O2 1.80(2) .
U1 O4 2.285(17) .
U1 O3 2.340(15) .
U1 O5 2.393(16) .
U1 O6 2.428(17) .
U1 O5 2.563(16) 2_775
U1 C6 2.888(18) .
O3 C1 1.264(13) .
C1 O4 1.259(13) 2_875
C1 C2 1.499(19) .
C2 C3 1.496(14) .
C2 H2A 0.9900 .
C2 H2B 0.9900 .
C3 C4 1.496(14) .
C3 H3A 0.9900 .
C3 H3B 0.9900 .
C4 C5 1.496(15) .
C4 H4A 0.9900 .
C4 H4B 0.9900 .
C5 C5 1.496(15) 2_874
C5 H5A 0.9900 .
C5 H5B 0.9900 .
O6 C6 1.256(13) .
C6 O5 1.255(13) 2_775
C6 C7A 1.49(2) .
C6 C7 1.498(19) .
C7 C8 1.496(15) .
C7 H7A 0.9900 .
C7 H7B 0.9900 .
C8 C9 1.488(15) .
C8 H8A 0.9900 .
C8 H8B 0.9900 .
C9 C10 1.488(16) .
C9 H9A 0.9900 .
C9 H9B 0.9900 .
C10 C10 1.504(16) 2_776
C10 H10A 0.9900 .
C10 H10B 0.9900 .
C7A C8A 1.493(16) .
C7A H7C 0.9900 .
C7A H7D 0.9900 .
C8A C9A 1.492(16) .
C8A H8C 0.9900 .
C8A H8D 0.9900 .
C9A C10A 1.492(16) .
C9A H9C 0.9900 .
C9A H9D 0.9900 .
C10A C10A 1.500(16) 2_776
C10A H10C 0.9900 .
C10A H10D 0.9900 .
O5 C6 1.255(13) 2_775
O5 U1 2.563(16) 2_775
O4 C1 1.259(13) 2_875
U2 O21 1.65(3) .
U2 O22 1.71(3) .
U2 O34 2.248(19) .
U2 O25 2.33(2) .
U2 O33 2.400(16) .
U2 O24 2.45(2) .
U2 O23 2.553(17) .
U2 C31 2.892(19) .
O23 C31 1.261(13) .
O23 U3 2.410(16) .
C31 O24 1.252(13) .
C31 C32 1.492(19) .
C31 C32A 1.50(2) .
C32 C33 1.495(15) .
C32 H32A 0.9900 .
C32 H32B 0.9900 .
C33 C34 1.496(15) .
C33 H33A 0.9900 .
C33 H33B 0.9900 .
C34 C35 1.485(15) .
C34 H34A 0.9900 .
C34 H34B 0.9900 .
C35 C36 1.497(15) 1_554
C35 H35A 0.9900 .
C35 H35B 0.9900 .
C32A C33A 1.493(16) .
C32A H32C 0.9900 .
C32A H32D 0.9900 .
C33A C34A 1.494(16) .
C33A H33C 0.9900 .
C33A H33D 0.9900 .
C34A C35A 1.492(16) .
C34A H34C 0.9900 .
C34A H34D 0.9900 .
C35A C36A 1.492(16) 1_554
C35A H35C 0.9900 .
C35A H35D 0.9900 .
O25 C40 1.257(14) 1_655
O34 C50 1.247(14) 1_655
U3 O31 1.70(3) .
U3 O32 1.78(3) .
U3 O26 2.261(19) .
U3 O35 2.313(18) .
U3 O36 2.40(2) .
U3 O33 2.555(18) .
U3 C41 2.92(2) .
O33 C41 1.257(13) .
O26 C40 1.251(14) .
C40 O25 1.257(14) 1_455
C40 C39A 1.50(2) .
C40 C39 1.498(19) .
C39 C38 1.494(13) .
C39 H42A 0.9900 .
C39 H42B 0.9900 .
C38 C37 1.490(13) .
C38 H43A 0.9900 .
C38 H43B 0.9900 .
C37 C36 1.492(13) .
C37 H44A 0.9900 .
C37 H44B 0.9900 .
C36 C35 1.497(15) 1_556
C36 H45A 0.9900 .
C36 H45B 0.9900 .
C39A C38A 1.493(13) .
C39A H42C 0.9900 .
C39A H42D 0.9900 .
C38A C37A 1.493(13) .
C38A H43C 0.9900 .
C38A H43D 0.9900 .
C37A C36A 1.493(13) .
C37A H44C 0.9900 .
C37A H44D 0.9900 .
C36A C35A 1.492(16) 1_556
C36A H45C 0.9900 .
C36A H45D 0.9900 .
O35 C50 1.250(14) .
C50 O34 1.247(14) 1_455
C50 C49A 1.50(2) .
C50 C49 1.50(2) .
C49 C48 1.494(15) .
C49 H52A 0.9900 .
C49 H52B 0.9900 .
C48 C47 1.497(16) .
C48 H53A 0.9900 .
C48 H53B 0.9900 .
C47 C46 1.487(16) .
C47 H54A 0.9900 .
C47 H54B 0.9900 .
C46 C45 1.493(15) 1_454
C46 H55A 0.9900 .
C46 H55B 0.9900 .
C49A C48A 1.492(16) .
C49A H52C 0.9900 .
C49A H52D 0.9900 .
C48A C47A 1.495(16) .
C48A H53C 0.9900 .
C48A H53D 0.9900 .
C47A C46A 1.491(16) .
C47A H54C 0.9900 .
C47A H54D 0.9900 .
C46A C45A 1.492(16) 1_454
C46A H55C 0.9900 .
C46A H55D 0.9900 .
O36 C41 1.252(13) .
C41 C42 1.493(19) .
C41 C42A 1.50(2) .
C42 C43 1.490(13) .
C42 H62A 0.9900 .
C42 H62B 0.9900 .
C43 C44 1.496(13) .
C43 H63A 0.9900 .
C43 H63B 0.9900 .
C44 C45 1.492(13) .
C44 H64A 0.9900 .
C44 H64B 0.9900 .
C45 C46 1.493(15) 1_656
C45 H65A 0.9900 .
C45 H65B 0.9900 .
C42A C43A 1.492(13) .
C42A H62C 0.9900 .
C42A H62D 0.9900 .
C43A C44A 1.493(13) .
C43A H63C 0.9900 .
C43A H63D 0.9900 .
C44A C45A 1.492(13) .
C44A H64C 0.9900 .
C44A H64D 0.9900 .
C45A C46A 1.492(16) 1_656
C45A H65C 0.9900 .
C45A H65D 0.9900 .
